data_4126133
loop_
_publ_author_name
'Kneebone, Jared L.'
'Brennessel, William W.'
'Neidig, Michael L.'

_publ_section_title
;
 Intermediates and Reactivity in Iron-Catalyzed Cross-Couplings of Alkynyl
 Grignards with Alkyl Halides.
;
_journal_issue 20
_journal_name_full 'Journal of the American Chemical Society'
_journal_page_first 6988
_journal_page_last 7003
_journal_paper_doi 10.1021/jacs.7b02363
_journal_volume 139
_journal_year 2017
_chemical_formula_moiety 'C84 H130 Br Fe P2 Si2'
_chemical_formula_sum 'C84 H130 Br Fe P2 Si2'
_chemical_formula_weight 1393.75
_chemical_name_common neijk75
_space_group_crystal_system monoclinic
_space_group_IT_number 14
_space_group_name_Hall '-P 2yn'
_space_group_name_H-M_alt 'P 1 21/n 1'
_symmetry_space_group_name_Hall '-P 2yn'
_symmetry_space_group_name_H-M 'P 1 21/n 1'
_atom_sites_solution_hydrogens geom
_atom_sites_solution_primary direct
_atom_sites_solution_secondary difmap
_audit_creation_method SHELXL-2016/6
_cell_angle_alpha 90
_cell_angle_beta 90.4820(10)
_cell_angle_gamma 90
_cell_formula_units_Z 4
_cell_length_a 16.3600(9)
_cell_length_b 19.2117(10)
_cell_length_c 27.0378(14)
_cell_measurement_reflns_used 4010
_cell_measurement_temperature 100.0(5)
_cell_measurement_theta_max 31.39
_cell_measurement_theta_min 2.23
_cell_volume 8497.8(8)
_computing_cell_refinement 'SAINT (Bruker, 2013)'
_computing_data_collection 'APEX3 (Bruker, 2016)'
_computing_data_reduction 'SAINT (Bruker, 2013)'
_computing_molecular_graphics 'SHELXTL (Sheldrick, 2008)'
_computing_publication_material 'SHELXTL (Sheldrick, 2008)'
_computing_structure_refinement 'SHELXL-2016/6 (Sheldrick, 2016b)'
_computing_structure_solution 'SHELXT 2014/5 (Sheldrick, 2014)'
_diffrn_ambient_temperature 100.0(5)
_diffrn_measured_fraction_theta_full 0.999
_diffrn_measured_fraction_theta_max 0.998
_diffrn_measurement_device_type 'Bruker SMART APEX II CCD platform'
_diffrn_measurement_method '\w scans'
_diffrn_radiation_type MoK\a
_diffrn_radiation_wavelength 0.71073
_diffrn_reflns_av_R_equivalents 0.0951
_diffrn_reflns_av_unetI/netI 0.0605
_diffrn_reflns_Laue_measured_fraction_full 0.999
_diffrn_reflns_Laue_measured_fraction_max 0.998
_diffrn_reflns_limit_h_max 24
_diffrn_reflns_limit_h_min -24
_diffrn_reflns_limit_k_max 29
_diffrn_reflns_limit_k_min -29
_diffrn_reflns_limit_l_max 40
_diffrn_reflns_limit_l_min -40
_diffrn_reflns_number 225434
_diffrn_reflns_point_group_measured_fraction_full 0.999
_diffrn_reflns_point_group_measured_fraction_max 0.998
_diffrn_reflns_theta_full 32.577
_diffrn_reflns_theta_max 32.593
_diffrn_reflns_theta_min 1.796
_diffrn_source 'fine-focus sealed tube'
_exptl_absorpt_coefficient_mu 0.752
_exptl_absorpt_correction_T_max 0.7464
_exptl_absorpt_correction_T_min 0.6600
_exptl_absorpt_correction_type multi-scan
_exptl_absorpt_process_details 'SADABS (Sheldrick, 2016a)'
_exptl_crystal_colour green
_exptl_crystal_density_diffrn 1.089
_exptl_crystal_description block
_exptl_crystal_F_000 3012
_exptl_crystal_size_max 0.20
_exptl_crystal_size_mid 0.10
_exptl_crystal_size_min 0.10
_refine_diff_density_max 0.517
_refine_diff_density_min -0.425
_refine_diff_density_rms 0.073
_refine_ls_extinction_method none
_refine_ls_goodness_of_fit_ref 1.015
_refine_ls_hydrogen_treatment constr
_refine_ls_matrix_type full
_refine_ls_number_parameters 878
_refine_ls_number_reflns 30937
_refine_ls_number_restraints 16
_refine_ls_restrained_S_all 1.015
_refine_ls_R_factor_all 0.0801
_refine_ls_R_factor_gt 0.0430
_refine_ls_shift/su_max 0.002
_refine_ls_shift/su_mean 0.000
_refine_ls_structure_factor_coef Fsqd
_refine_ls_weighting_details 'w=1/[\s^2^(Fo^2^)+(0.0399P)^2^+2.2385P] where P=(Fo^2^+2Fc^2^)/3'
_refine_ls_weighting_scheme calc
_refine_ls_wR_factor_gt 0.0876
_refine_ls_wR_factor_ref 0.1000
_reflns_Friedel_coverage 0.000
_reflns_number_gt 21273
_reflns_number_total 30937
_reflns_threshold_expression 'I > 2\s(I)'
_cod_data_source_file ja7b02363_si_002.cif
_cod_data_source_block neijk75
_cod_database_code 4126133
_shelx_shelxl_version_number 2016/6
_shelx_space_group_comment
; 
The symmetry employed for this shelxl refinement is uniquely defined 
by the following loop, which should always be used as a source of 
symmetry information in preference to the above space-group names. 
They are only intended as comments. 
;
_shelx_estimated_absorpt_t_min 0.864
_shelx_estimated_absorpt_t_max 0.929

loop_
_space_group_symop_operation_xyz
'x, y, z'
'-x+1/2, y+1/2, -z+1/2'
'-x, -y, -z'
'x-1/2, -y-1/2, z-1/2'

loop_
_atom_site_label
_atom_site_type_symbol
_atom_site_fract_x
_atom_site_fract_y
_atom_site_fract_z
_atom_site_U_iso_or_equiv
_atom_site_adp_type
_atom_site_occupancy
_atom_site_site_symmetry_order
_atom_site_calc_flag
_atom_site_refinement_flags_posn
_atom_site_refinement_flags_adp
_atom_site_refinement_flags_occupancy
_atom_site_disorder_assembly
_atom_site_disorder_group
Fe1 Fe 0.41191(2) 0.80613(2) 0.35072(2) 0.01167(4) Uani 1 1 d . . . . .
Br1 Br 0.37268(2) 0.91524(2) 0.38296(2) 0.01964(4) Uani 1 1 d . . . . .
P1 P 0.30879(2) 0.71604(2) 0.35428(2) 0.01279(7) Uani 1 1 d . . . . .
P2 P 0.46675(2) 0.73703(2) 0.41358(2) 0.01193(7) Uani 1 1 d . . . . .
Si1 Si 0.44547(2) 0.87664(2) 0.22965(2) 0.01326(8) Uani 1 1 d . . . . .
Si2 Si 0.65042(3) 0.58123(2) 0.27578(2) 0.01889(9) Uani 1 1 d . . . . .
C1 C 0.48107(9) 0.75838(8) 0.29963(5) 0.0145(3) Uani 1 1 d . . . . .
C2 C 0.44693(9) 0.81207(7) 0.28060(5) 0.0137(3) Uani 1 1 d . . . . .
C3 C 0.53243(10) 0.70096(8) 0.29360(6) 0.0177(3) Uani 1 1 d . . . . .
C4 C 0.57721(10) 0.65146(9) 0.28847(6) 0.0214(3) Uani 1 1 d . . . . .
C5 C 0.34729(10) 0.92662(8) 0.23464(6) 0.0206(3) Uani 1 1 d . . . . .
H5 H 0.341699 0.938727 0.270425 0.025 Uiso 1 1 calc R U . . .
C6 C 0.34623(13) 0.99633(10) 0.20657(7) 0.0353(5) Uani 1 1 d . . . . .
H6A H 0.298627 1.023626 0.216704 0.053 Uiso 1 1 calc R U . . .
H6B H 0.343084 0.987412 0.170913 0.053 Uiso 1 1 calc R U . . .
H6C H 0.396312 1.022315 0.214207 0.053 Uiso 1 1 calc R U . . .
C7 C 0.27222(11) 0.88261(12) 0.22147(8) 0.0380(5) Uani 1 1 d . . . . .
H7A H 0.222491 0.908799 0.229092 0.057 Uiso 1 1 calc R U . . .
H7B H 0.273260 0.839430 0.240760 0.057 Uiso 1 1 calc R U . . .
H7C H 0.272841 0.871419 0.186108 0.057 Uiso 1 1 calc R U . . .
C8 C 0.45390(10) 0.83019(8) 0.16825(6) 0.0193(3) Uani 1 1 d . . . . .
H8 H 0.399658 0.807821 0.161797 0.023 Uiso 1 1 calc R U . . .
C9 C 0.51790(11) 0.77168(9) 0.16666(7) 0.0256(4) Uani 1 1 d . . . . .
H9A H 0.512719 0.746343 0.135335 0.038 Uiso 1 1 calc R U . . .
H9B H 0.508996 0.739582 0.194267 0.038 Uiso 1 1 calc R U . . .
H9C H 0.572794 0.791815 0.169377 0.038 Uiso 1 1 calc R U . . .
C10 C 0.46822(13) 0.88142(10) 0.12550(6) 0.0312(4) Uani 1 1 d . . . . .
H10A H 0.470894 0.855701 0.094259 0.047 Uiso 1 1 calc R U . . .
H10B H 0.519793 0.906287 0.131059 0.047 Uiso 1 1 calc R U . . .
H10C H 0.423114 0.914934 0.123952 0.047 Uiso 1 1 calc R U . . .
C11 C 0.53707(10) 0.93453(8) 0.24144(6) 0.0205(3) Uani 1 1 d . . . . .
H11 H 0.541050 0.967772 0.213105 0.025 Uiso 1 1 calc R U . . .
C12 C 0.61725(11) 0.89292(11) 0.24381(8) 0.0343(4) Uani 1 1 d . . . . .
H12A H 0.661056 0.922636 0.256881 0.051 Uiso 1 1 calc R U . . .
H12B H 0.631508 0.877044 0.210532 0.051 Uiso 1 1 calc R U . . .
H12C H 0.610293 0.852539 0.265518 0.051 Uiso 1 1 calc R U . . .
C13 C 0.52791(13) 0.97750(10) 0.28874(7) 0.0340(4) Uani 1 1 d . . . . .
H13A H 0.574883 1.008791 0.292414 0.051 Uiso 1 1 calc R U . . .
H13B H 0.525458 0.946237 0.317329 0.051 Uiso 1 1 calc R U . . .
H13C H 0.477533 1.004995 0.286765 0.051 Uiso 1 1 calc R U . . .
C14 C 0.59466(10) 0.49572(8) 0.28240(6) 0.0211(3) Uani 1 1 d . . . . .
H14 H 0.593233 0.484960 0.318573 0.025 Uiso 1 1 calc R U . . .
C15 C 0.50536(11) 0.49814(10) 0.26428(7) 0.0311(4) Uani 1 1 d . . . . .
H15A H 0.478670 0.453681 0.271558 0.047 Uiso 1 1 calc R U . . .
H15B H 0.503967 0.506456 0.228527 0.047 Uiso 1 1 calc R U . . .
H15C H 0.476520 0.535840 0.281223 0.047 Uiso 1 1 calc R U . . .
C16 C 0.63986(11) 0.43523(9) 0.25748(7) 0.0267(4) Uani 1 1 d . . . . .
H16A H 0.612079 0.391354 0.265052 0.040 Uiso 1 1 calc R U . . .
H16B H 0.696263 0.433323 0.269899 0.040 Uiso 1 1 calc R U . . .
H16C H 0.640060 0.442413 0.221600 0.040 Uiso 1 1 calc R U . . .
C17 C 0.73524(10) 0.59155(9) 0.32290(7) 0.0252(4) Uani 1 1 d . . . . .
H17 H 0.757240 0.639674 0.318388 0.030 Uiso 1 1 calc R U . . .
C18 C 0.70560(12) 0.58766(11) 0.37610(7) 0.0339(4) Uani 1 1 d . . . . .
H18A H 0.751346 0.597101 0.398748 0.051 Uiso 1 1 calc R U . . .
H18B H 0.683847 0.541055 0.382611 0.051 Uiso 1 1 calc R U . . .
H18C H 0.662526 0.622330 0.381154 0.051 Uiso 1 1 calc R U . . .
C19 C 0.80727(11) 0.54210(11) 0.31485(8) 0.0385(5) Uani 1 1 d . . . . .
H19A H 0.851726 0.553964 0.337857 0.058 Uiso 1 1 calc R U . . .
H19B H 0.826552 0.546586 0.280775 0.058 Uiso 1 1 calc R U . . .
H19C H 0.789658 0.494074 0.320747 0.058 Uiso 1 1 calc R U . . .
C20 C 0.69170(11) 0.59703(9) 0.21153(7) 0.0279(4) Uani 1 1 d . . . . .
H20 H 0.735906 0.562144 0.205605 0.034 Uiso 1 1 calc R U . . .
C21 C 0.73022(13) 0.66974(10) 0.20848(8) 0.0385(5) Uani 1 1 d . . . . .
H21A H 0.750306 0.677735 0.174909 0.058 Uiso 1 1 calc R U . . .
H21B H 0.775873 0.672955 0.232070 0.058 Uiso 1 1 calc R U . . .
H21C H 0.689083 0.704963 0.216512 0.058 Uiso 1 1 calc R U . . .
C22 C 0.62735(13) 0.58832(11) 0.17038(7) 0.0377(5) Uani 1 1 d . . . . .
H22A H 0.651451 0.600581 0.138482 0.057 Uiso 1 1 calc R U . . .
H22B H 0.580793 0.618973 0.176914 0.057 Uiso 1 1 calc R U . . .
H22C H 0.608720 0.539859 0.169462 0.057 Uiso 1 1 calc R U . . .
C23 C 0.36530(9) 0.63736(7) 0.37238(5) 0.0144(3) Uani 1 1 d . . . . .
C24 C 0.33987(10) 0.56969(8) 0.36083(6) 0.0187(3) Uani 1 1 d . . . . .
H24 H 0.290706 0.562861 0.342520 0.022 Uiso 1 1 calc R U . . .
C25 C 0.38548(10) 0.51244(8) 0.37576(6) 0.0220(3) Uani 1 1 d . . . . .
H25 H 0.367383 0.466762 0.367845 0.026 Uiso 1 1 calc R U . . .
C26 C 0.45766(10) 0.52206(8) 0.40230(6) 0.0223(3) Uani 1 1 d . . . . .
H26 H 0.489127 0.482896 0.412339 0.027 Uiso 1 1 calc R U . . .
C27 C 0.48395(10) 0.58874(8) 0.41419(6) 0.0184(3) Uani 1 1 d . . . . .
H27 H 0.533261 0.594928 0.432460 0.022 Uiso 1 1 calc R U . . .
C28 C 0.43842(9) 0.64686(7) 0.39948(5) 0.0138(3) Uani 1 1 d . . . . .
C29 C 0.25448(9) 0.69298(8) 0.29714(5) 0.0147(3) Uani 1 1 d . . . . .
C30 C 0.29236(9) 0.65746(8) 0.25885(6) 0.0153(3) Uani 1 1 d . . . . .
H30 H 0.347055 0.641747 0.262944 0.018 Uiso 1 1 calc R U . . .
C31 C 0.25055(9) 0.64450(8) 0.21405(6) 0.0165(3) Uani 1 1 d . . . . .
C32 C 0.17087(9) 0.66946(8) 0.20919(6) 0.0176(3) Uani 1 1 d . . . . .
H32 H 0.141754 0.660703 0.179280 0.021 Uiso 1 1 calc R U . . .
C33 C 0.13211(9) 0.70697(8) 0.24673(6) 0.0174(3) Uani 1 1 d . . . . .
C34 C 0.17490(9) 0.71838(8) 0.29044(6) 0.0162(3) Uani 1 1 d . . . . .
H34 H 0.149808 0.743868 0.316315 0.019 Uiso 1 1 calc R U . . .
C35 C 0.22421(9) 0.72196(8) 0.39823(5) 0.0144(3) Uani 1 1 d . . . . .
C36 C 0.17111(9) 0.66602(8) 0.40521(5) 0.0159(3) Uani 1 1 d . . . . .
H36 H 0.183475 0.622197 0.390821 0.019 Uiso 1 1 calc R U . . .
C37 C 0.10027(9) 0.67344(8) 0.43295(6) 0.0163(3) Uani 1 1 d D . . . .
C38 C 0.08501(9) 0.73859(8) 0.45428(6) 0.0180(3) Uani 1 1 d . . . . .
H38 H 0.036898 0.744419 0.473276 0.022 Uiso 1 1 calc R U . . .
C39 C 0.13740(9) 0.79514(8) 0.44881(6) 0.0168(3) Uani 1 1 d . . . . .
C40 C 0.20757(9) 0.78589(8) 0.42016(6) 0.0160(3) Uani 1 1 d . . . . .
H40 H 0.244198 0.823689 0.415668 0.019 Uiso 1 1 calc R U . . .
C41 C 0.42042(9) 0.75167(7) 0.47392(5) 0.0136(3) Uani 1 1 d . . . . .
C42 C 0.37271(9) 0.70183(8) 0.49778(5) 0.0149(3) Uani 1 1 d . . . . .
H42 H 0.363047 0.658120 0.482383 0.018 Uiso 1 1 calc R U . . .
C43 C 0.33908(9) 0.71566(8) 0.54406(6) 0.0158(3) Uani 1 1 d . . . . .
C44 C 0.35469(9) 0.78070(8) 0.56541(6) 0.0169(3) Uani 1 1 d . . . . .
H44 H 0.332290 0.790510 0.596950 0.020 Uiso 1 1 calc R U . . .
C45 C 0.40169(9) 0.83186(8) 0.54247(5) 0.0154(3) Uani 1 1 d . . . . .
C46 C 0.43421(9) 0.81614(8) 0.49612(5) 0.0148(3) Uani 1 1 d . . . . .
H46 H 0.466222 0.849956 0.479490 0.018 Uiso 1 1 calc R U . . .
C47 C 0.57543(9) 0.73814(7) 0.43031(5) 0.0138(3) Uani 1 1 d . . . . .
C48 C 0.60365(9) 0.70802(8) 0.47444(6) 0.0162(3) Uani 1 1 d . . . . .
H48 H 0.566625 0.682989 0.494657 0.019 Uiso 1 1 calc R U . . .
C49 C 0.68517(9) 0.71418(8) 0.48915(6) 0.0177(3) Uani 1 1 d . . . . .
C50 C 0.73732(10) 0.75266(8) 0.45862(6) 0.0202(3) Uani 1 1 d . . . . .
H50 H 0.793068 0.757397 0.468152 0.024 Uiso 1 1 calc R U . . .
C51 C 0.71086(9) 0.78435(8) 0.41481(6) 0.0181(3) Uani 1 1 d . . . . .
C52 C 0.62889(9) 0.77582(8) 0.40112(6) 0.0157(3) Uani 1 1 d . . . . .
H52 H 0.609422 0.796227 0.371263 0.019 Uiso 1 1 calc R U . . .
C53 C 0.29281(9) 0.60267(8) 0.17318(6) 0.0181(3) Uani 1 1 d . . . . .
C54 C 0.24055(11) 0.59660(9) 0.12615(6) 0.0268(4) Uani 1 1 d . . . . .
H54A H 0.227354 0.643258 0.113795 0.040 Uiso 1 1 calc R U . . .
H54B H 0.189891 0.571651 0.133621 0.040 Uiso 1 1 calc R U . . .
H54C H 0.270962 0.571010 0.100914 0.040 Uiso 1 1 calc R U . . .
C55 C 0.37404(11) 0.63803(10) 0.15998(7) 0.0274(4) Uani 1 1 d . . . . .
H55A H 0.363358 0.685588 0.148511 0.041 Uiso 1 1 calc R U . . .
H55B H 0.400907 0.611618 0.133715 0.041 Uiso 1 1 calc R U . . .
H55C H 0.409627 0.639443 0.189299 0.041 Uiso 1 1 calc R U . . .
C56 C 0.31063(11) 0.52844(9) 0.19197(6) 0.0236(3) Uani 1 1 d . . . . .
H56A H 0.258972 0.503737 0.197042 0.035 Uiso 1 1 calc R U . . .
H56B H 0.340954 0.530926 0.223336 0.035 Uiso 1 1 calc R U . . .
H56C H 0.343313 0.503462 0.167487 0.035 Uiso 1 1 calc R U . . .
C57 C 0.04397(10) 0.73288(9) 0.23953(6) 0.0235(3) Uani 1 1 d . . . . .
C58 C -0.01277(11) 0.66957(12) 0.23363(8) 0.0371(5) Uani 1 1 d . . . . .
H58A H -0.009666 0.640810 0.263522 0.056 Uiso 1 1 calc R U . . .
H58B H 0.004305 0.642016 0.205018 0.056 Uiso 1 1 calc R U . . .
H58C H -0.069123 0.685533 0.228589 0.056 Uiso 1 1 calc R U . . .
C59 C 0.03833(12) 0.77853(12) 0.19308(7) 0.0374(5) Uani 1 1 d . . . . .
H59A H 0.075072 0.818523 0.196720 0.056 Uiso 1 1 calc R U . . .
H59B H -0.017952 0.795030 0.188719 0.056 Uiso 1 1 calc R U . . .
H59C H 0.054271 0.751196 0.164113 0.056 Uiso 1 1 calc R U . . .
C60 C 0.01427(11) 0.77595(11) 0.28371(7) 0.0330(4) Uani 1 1 d . . . . .
H60A H 0.048406 0.817591 0.287307 0.049 Uiso 1 1 calc R U . . .
H60B H 0.018154 0.747904 0.313918 0.049 Uiso 1 1 calc R U . . .
H60C H -0.042695 0.789842 0.278115 0.049 Uiso 1 1 calc R U . . .
C61 C 0.04151(11) 0.61140(10) 0.43663(8) 0.0189(4) Uani 0.886(3) 1 d D . P A 1
C62 C 0.08598(12) 0.54730(10) 0.45768(8) 0.0277(5) Uani 0.886(3) 1 d D . P A 1
H62A H 0.106079 0.557648 0.491131 0.042 Uiso 0.886(3) 1 calc R U P A 1
H62B H 0.132201 0.535507 0.436437 0.042 Uiso 0.886(3) 1 calc R U P A 1
H62C H 0.048024 0.507892 0.458905 0.042 Uiso 0.886(3) 1 calc R U P A 1
C63 C 0.00842(12) 0.59446(11) 0.38467(7) 0.0275(5) Uani 0.886(3) 1 d D . P A 1
H63A H -0.027130 0.553485 0.386318 0.041 Uiso 0.886(3) 1 calc R U P A 1
H63B H 0.054188 0.584855 0.362533 0.041 Uiso 0.886(3) 1 calc R U P A 1
H63C H -0.022894 0.634227 0.372011 0.041 Uiso 0.886(3) 1 calc R U P A 1
C64 C -0.03219(12) 0.62745(11) 0.46962(8) 0.0285(5) Uani 0.886(3) 1 d D . P A 1
H64A H -0.012975 0.638851 0.503078 0.043 Uiso 0.886(3) 1 calc R U P A 1
H64B H -0.068067 0.586648 0.470918 0.043 Uiso 0.886(3) 1 calc R U P A 1
H64C H -0.062532 0.667072 0.455899 0.043 Uiso 0.886(3) 1 calc R U P A 1
C61' C 0.0302(7) 0.6214(7) 0.4414(5) 0.0189(4) Uani 0.114(3) 1 d D . P A 5
C62' C -0.0536(9) 0.6451(10) 0.4213(8) 0.042(5) Uani 0.114(3) 1 d D . P A 5
H62D H -0.049487 0.654476 0.385748 0.063 Uiso 0.114(3) 1 calc R U P A 5
H62E H -0.093986 0.608253 0.426748 0.063 Uiso 0.114(3) 1 calc R U P A 5
H62F H -0.070615 0.687478 0.438461 0.063 Uiso 0.114(3) 1 calc R U P A 5
C63' C 0.0230(12) 0.6068(9) 0.4971(5) 0.032(4) Uani 0.114(3) 1 d D . P A 5
H63D H 0.076210 0.591706 0.510193 0.048 Uiso 0.114(3) 1 calc R U P A 5
H63E H 0.005882 0.649282 0.514178 0.048 Uiso 0.114(3) 1 calc R U P A 5
H63F H -0.017489 0.570057 0.502466 0.048 Uiso 0.114(3) 1 calc R U P A 5
C64' C 0.0542(12) 0.5542(8) 0.4142(7) 0.040(5) Uani 0.114(3) 1 d D . P A 5
H64D H 0.058660 0.563735 0.378702 0.060 Uiso 0.114(3) 1 calc R U P A 5
H64E H 0.106871 0.537530 0.426965 0.060 Uiso 0.114(3) 1 calc R U P A 5
H64F H 0.012295 0.518610 0.419554 0.060 Uiso 0.114(3) 1 calc R U P A 5
C65 C 0.11972(10) 0.86689(9) 0.47152(6) 0.0229(3) Uani 1 1 d . . . . .
C66 C 0.04425(12) 0.86605(11) 0.50471(9) 0.0409(5) Uani 1 1 d . . . . .
H66A H 0.036322 0.912338 0.519125 0.061 Uiso 1 1 calc R U . . .
H66B H 0.052181 0.831904 0.531240 0.061 Uiso 1 1 calc R U . . .
H66C H -0.004019 0.853377 0.484974 0.061 Uiso 1 1 calc R U . . .
C67 C 0.10474(16) 0.91872(11) 0.42923(9) 0.0472(6) Uani 1 1 d . . . . .
H67A H 0.092507 0.964695 0.443010 0.071 Uiso 1 1 calc R U . . .
H67B H 0.058421 0.902875 0.408948 0.071 Uiso 1 1 calc R U . . .
H67C H 0.153710 0.921686 0.408709 0.071 Uiso 1 1 calc R U . . .
C68 C 0.19319(12) 0.89028(11) 0.50234(9) 0.0405(5) Uani 1 1 d . . . . .
H68A H 0.181960 0.935998 0.516848 0.061 Uiso 1 1 calc R U . . .
H68B H 0.241388 0.893397 0.481177 0.061 Uiso 1 1 calc R U . . .
H68C H 0.203448 0.856464 0.528813 0.061 Uiso 1 1 calc R U . . .
C69 C 0.28608(10) 0.66225(8) 0.57117(6) 0.0203(3) Uani 1 1 d . . . . .
C70 C 0.32270(13) 0.64750(10) 0.62249(7) 0.0339(4) Uani 1 1 d . . . . .
H70A H 0.324784 0.690766 0.641654 0.051 Uiso 1 1 calc R U . . .
H70B H 0.378112 0.628884 0.618930 0.051 Uiso 1 1 calc R U . . .
H70C H 0.288612 0.613410 0.639685 0.051 Uiso 1 1 calc R U . . .
C71 C 0.27951(13) 0.59319(9) 0.54302(7) 0.0319(4) Uani 1 1 d . . . . .
H71A H 0.256361 0.601655 0.510021 0.048 Uiso 1 1 calc R U . . .
H71B H 0.243982 0.561224 0.561162 0.048 Uiso 1 1 calc R U . . .
H71C H 0.333998 0.572539 0.539889 0.048 Uiso 1 1 calc R U . . .
C72 C 0.19934(11) 0.69208(10) 0.57695(8) 0.0320(4) Uani 1 1 d . . . . .
H72A H 0.175905 0.701847 0.544205 0.048 Uiso 1 1 calc R U . . .
H72B H 0.201919 0.735240 0.596227 0.048 Uiso 1 1 calc R U . . .
H72C H 0.164977 0.658156 0.594108 0.048 Uiso 1 1 calc R U . . .
C73 C 0.42127(10) 0.90218(8) 0.56657(6) 0.0193(3) Uani 1 1 d . . . . .
C74 C 0.37021(11) 0.91501(9) 0.61294(6) 0.0262(4) Uani 1 1 d . . . . .
H74A H 0.311991 0.911619 0.604464 0.039 Uiso 1 1 calc R U . . .
H74B H 0.382047 0.961568 0.625960 0.039 Uiso 1 1 calc R U . . .
H74C H 0.383951 0.880041 0.638059 0.039 Uiso 1 1 calc R U . . .
C75 C 0.40436(11) 0.96249(8) 0.53039(6) 0.0242(3) Uani 1 1 d . . . . .
H75A H 0.435201 0.955058 0.499923 0.036 Uiso 1 1 calc R U . . .
H75B H 0.421319 1.006509 0.545637 0.036 Uiso 1 1 calc R U . . .
H75C H 0.345792 0.964271 0.522575 0.036 Uiso 1 1 calc R U . . .
C76 C 0.51241(11) 0.90266(10) 0.58126(7) 0.0288(4) Uani 1 1 d . . . . .
H76A H 0.545780 0.896411 0.551658 0.043 Uiso 1 1 calc R U . . .
H76B H 0.523403 0.864651 0.604560 0.043 Uiso 1 1 calc R U . . .
H76C H 0.526065 0.947220 0.596919 0.043 Uiso 1 1 calc R U . . .
C77 C 0.71511(10) 0.67901(10) 0.53688(6) 0.0244(4) Uani 1 1 d . . . . .
C78 C 0.72254(15) 0.60074(11) 0.52762(8) 0.0426(5) Uani 1 1 d . . . . .
H78A H 0.669108 0.582013 0.517787 0.064 Uiso 1 1 calc R U . . .
H78B H 0.741324 0.577620 0.557958 0.064 Uiso 1 1 calc R U . . .
H78C H 0.761963 0.592428 0.501172 0.064 Uiso 1 1 calc R U . . .
C79 C 0.79822(12) 0.70760(13) 0.55399(7) 0.0412(5) Uani 1 1 d . . . . .
H79A H 0.840067 0.695045 0.529845 0.062 Uiso 1 1 calc R U . . .
H79B H 0.812570 0.687634 0.586263 0.062 Uiso 1 1 calc R U . . .
H79C H 0.795123 0.758392 0.556778 0.062 Uiso 1 1 calc R U . . .
C80 C 0.65418(11) 0.69198(11) 0.57878(6) 0.0328(4) Uani 1 1 d . . . . .
H80A H 0.601734 0.670087 0.570450 0.049 Uiso 1 1 calc R U . . .
H80B H 0.646281 0.742177 0.583043 0.049 Uiso 1 1 calc R U . . .
H80C H 0.675628 0.671934 0.609590 0.049 Uiso 1 1 calc R U . . .
C81 C 0.76725(10) 0.82866(9) 0.38244(7) 0.0232(3) Uani 1 1 d . . . . .
C82 C 0.85365(11) 0.83539(12) 0.40376(9) 0.0423(5) Uani 1 1 d . . . . .
H82A H 0.878775 0.789186 0.406043 0.063 Uiso 1 1 calc R U . . .
H82B H 0.851172 0.856238 0.436797 0.063 Uiso 1 1 calc R U . . .
H82C H 0.886430 0.865078 0.382124 0.063 Uiso 1 1 calc R U . . .
C83 C 0.77307(11) 0.79524(9) 0.33071(7) 0.0292(4) Uani 1 1 d . . . . .
H83A H 0.799705 0.749700 0.333461 0.044 Uiso 1 1 calc R U . . .
H83B H 0.805184 0.825416 0.309039 0.044 Uiso 1 1 calc R U . . .
H83C H 0.718022 0.789385 0.316751 0.044 Uiso 1 1 calc R U . . .
C84 C 0.73051(12) 0.90216(9) 0.37751(8) 0.0307(4) Uani 1 1 d . . . . .
H84A H 0.725352 0.923050 0.410401 0.046 Uiso 1 1 calc R U . . .
H84B H 0.676425 0.899128 0.361800 0.046 Uiso 1 1 calc R U . . .
H84C H 0.766374 0.931082 0.357181 0.046 Uiso 1 1 calc R U . . .

loop_
_atom_site_aniso_label
_atom_site_aniso_U_11
_atom_site_aniso_U_22
_atom_site_aniso_U_33
_atom_site_aniso_U_23
_atom_site_aniso_U_13
_atom_site_aniso_U_12
Fe1 0.01193(9) 0.01128(9) 0.01184(10) -0.00005(7) 0.00180(7) 0.00052(7)
Br1 0.02507(8) 0.01332(7) 0.02058(8) -0.00182(6) 0.00377(6) 0.00196(6)
P1 0.01159(16) 0.01386(16) 0.01295(17) -0.00117(13) 0.00140(13) -0.00088(13)
P2 0.01157(16) 0.01294(16) 0.01129(17) 0.00025(13) 0.00106(13) -0.00048(13)
Si1 0.01358(18) 0.01338(18) 0.01281(19) 0.00204(14) 0.00012(15) 0.00012(14)
Si2 0.0199(2) 0.0173(2) 0.0196(2) -0.00035(17) 0.00498(17) 0.00635(17)
C1 0.0140(6) 0.0164(7) 0.0132(7) -0.0007(5) 0.0028(5) -0.0017(5)
C2 0.0134(6) 0.0135(6) 0.0143(7) -0.0004(5) 0.0024(5) -0.0018(5)
C3 0.0203(7) 0.0188(7) 0.0141(7) 0.0019(6) 0.0039(6) 0.0008(6)
C4 0.0237(8) 0.0218(8) 0.0189(8) 0.0014(6) 0.0051(6) 0.0045(6)
C5 0.0189(7) 0.0254(8) 0.0175(8) 0.0026(6) 0.0009(6) 0.0066(6)
C6 0.0389(11) 0.0367(10) 0.0304(10) 0.0109(8) 0.0058(8) 0.0212(9)
C7 0.0174(8) 0.0528(13) 0.0437(12) -0.0079(10) -0.0043(8) 0.0029(8)
C8 0.0231(8) 0.0194(7) 0.0155(7) -0.0004(6) 0.0027(6) -0.0011(6)
C9 0.0290(9) 0.0248(8) 0.0231(9) -0.0028(7) 0.0074(7) 0.0021(7)
C10 0.0452(11) 0.0316(10) 0.0169(8) 0.0040(7) 0.0042(8) 0.0022(8)
C11 0.0215(8) 0.0203(7) 0.0195(8) 0.0053(6) -0.0016(6) -0.0059(6)
C12 0.0173(8) 0.0386(11) 0.0469(12) 0.0128(9) -0.0042(8) -0.0059(7)
C13 0.0402(11) 0.0361(10) 0.0258(9) -0.0048(8) 0.0007(8) -0.0187(9)
C14 0.0209(8) 0.0199(8) 0.0225(8) -0.0021(6) 0.0031(6) 0.0026(6)
C15 0.0221(9) 0.0348(10) 0.0365(11) -0.0035(8) 0.0018(8) 0.0026(7)
C16 0.0270(9) 0.0210(8) 0.0321(10) -0.0052(7) 0.0015(7) 0.0038(7)
C17 0.0237(8) 0.0201(8) 0.0318(9) -0.0056(7) 0.0014(7) 0.0022(6)
C18 0.0364(10) 0.0365(10) 0.0286(10) -0.0066(8) -0.0064(8) 0.0117(8)
C19 0.0233(9) 0.0449(12) 0.0471(13) -0.0179(10) -0.0083(9) 0.0116(8)
C20 0.0298(9) 0.0290(9) 0.0253(9) 0.0029(7) 0.0117(7) 0.0110(7)
C21 0.0393(11) 0.0364(11) 0.0404(12) 0.0081(9) 0.0213(9) 0.0022(9)
C22 0.0454(12) 0.0439(12) 0.0239(9) 0.0049(8) 0.0072(9) 0.0132(10)
C23 0.0150(6) 0.0145(6) 0.0139(7) -0.0004(5) 0.0035(5) -0.0006(5)
C24 0.0183(7) 0.0167(7) 0.0211(8) -0.0020(6) 0.0005(6) -0.0041(6)
C25 0.0280(8) 0.0129(7) 0.0253(9) -0.0009(6) 0.0028(7) -0.0026(6)
C26 0.0260(8) 0.0146(7) 0.0262(9) 0.0030(6) 0.0020(7) 0.0040(6)
C27 0.0190(7) 0.0176(7) 0.0185(7) 0.0016(6) 0.0009(6) 0.0019(6)
C28 0.0153(6) 0.0140(6) 0.0121(6) -0.0003(5) 0.0035(5) -0.0006(5)
C29 0.0135(6) 0.0157(7) 0.0150(7) -0.0005(5) 0.0001(5) -0.0029(5)
C30 0.0110(6) 0.0167(7) 0.0181(7) -0.0006(5) 0.0004(5) -0.0013(5)
C31 0.0160(7) 0.0163(7) 0.0171(7) -0.0014(5) 0.0017(6) -0.0031(5)
C32 0.0174(7) 0.0207(7) 0.0145(7) -0.0006(6) -0.0012(6) -0.0011(6)
C33 0.0148(7) 0.0199(7) 0.0175(7) 0.0018(6) -0.0001(6) -0.0004(6)
C34 0.0159(7) 0.0167(7) 0.0161(7) -0.0004(6) 0.0019(6) 0.0009(5)
C35 0.0126(6) 0.0181(7) 0.0124(7) -0.0007(5) 0.0014(5) 0.0004(5)
C36 0.0174(7) 0.0163(7) 0.0141(7) -0.0009(5) 0.0012(6) -0.0010(5)
C37 0.0153(7) 0.0200(7) 0.0136(7) 0.0003(6) 0.0011(5) -0.0025(6)
C38 0.0147(7) 0.0237(8) 0.0156(7) -0.0008(6) 0.0032(6) 0.0004(6)
C39 0.0148(7) 0.0191(7) 0.0163(7) -0.0020(6) -0.0001(6) 0.0012(5)
C40 0.0141(7) 0.0182(7) 0.0156(7) -0.0020(6) 0.0006(5) -0.0020(5)
C41 0.0132(6) 0.0158(7) 0.0118(7) 0.0001(5) -0.0001(5) -0.0002(5)
C42 0.0161(7) 0.0144(7) 0.0141(7) -0.0003(5) 0.0003(5) -0.0013(5)
C43 0.0164(7) 0.0175(7) 0.0136(7) 0.0022(5) 0.0013(5) -0.0006(5)
C44 0.0177(7) 0.0207(7) 0.0123(7) -0.0012(6) 0.0022(6) 0.0004(6)
C45 0.0151(7) 0.0172(7) 0.0138(7) -0.0019(5) -0.0002(5) 0.0002(5)
C46 0.0140(6) 0.0158(7) 0.0145(7) 0.0001(5) 0.0012(5) -0.0023(5)
C47 0.0122(6) 0.0161(7) 0.0131(7) -0.0012(5) -0.0004(5) 0.0009(5)
C48 0.0157(7) 0.0181(7) 0.0147(7) 0.0011(5) 0.0012(5) 0.0014(5)
C49 0.0166(7) 0.0217(7) 0.0148(7) -0.0024(6) -0.0011(6) 0.0043(6)
C50 0.0146(7) 0.0245(8) 0.0216(8) -0.0016(6) -0.0024(6) 0.0008(6)
C51 0.0145(7) 0.0197(7) 0.0201(8) -0.0001(6) 0.0010(6) -0.0009(6)
C52 0.0134(6) 0.0182(7) 0.0154(7) 0.0010(5) -0.0001(5) -0.0007(5)
C53 0.0184(7) 0.0192(7) 0.0169(7) -0.0040(6) 0.0030(6) -0.0014(6)
C54 0.0304(9) 0.0301(9) 0.0198(8) -0.0073(7) -0.0009(7) 0.0017(7)
C55 0.0258(9) 0.0311(9) 0.0254(9) -0.0068(7) 0.0099(7) -0.0057(7)
C56 0.0254(8) 0.0219(8) 0.0235(8) -0.0041(6) 0.0022(7) 0.0011(6)
C57 0.0169(7) 0.0338(9) 0.0198(8) 0.0013(7) -0.0010(6) 0.0056(7)
C58 0.0185(9) 0.0521(13) 0.0406(12) -0.0015(10) -0.0031(8) -0.0020(8)
C59 0.0336(10) 0.0518(13) 0.0268(10) 0.0073(9) 0.0015(8) 0.0186(9)
C60 0.0249(9) 0.0486(12) 0.0255(9) 0.0004(8) -0.0003(7) 0.0171(8)
C61 0.0164(8) 0.0198(9) 0.0205(9) -0.0004(7) 0.0052(7) -0.0024(7)
C62 0.0243(10) 0.0236(10) 0.0352(12) 0.0075(8) 0.0031(9) -0.0042(8)
C63 0.0242(10) 0.0330(11) 0.0255(10) -0.0021(8) -0.0002(8) -0.0117(8)
C64 0.0234(10) 0.0302(10) 0.0320(12) 0.0016(9) 0.0115(9) -0.0056(8)
C61' 0.0164(8) 0.0198(9) 0.0205(9) -0.0004(7) 0.0052(7) -0.0024(7)
C62' 0.026(9) 0.047(11) 0.054(13) -0.009(9) -0.002(8) -0.022(8)
C63' 0.047(11) 0.028(8) 0.021(8) 0.004(6) 0.018(7) -0.009(7)
C64' 0.046(11) 0.032(9) 0.043(11) 0.003(8) 0.029(9) -0.019(8)
C65 0.0193(8) 0.0222(8) 0.0274(9) -0.0065(7) 0.0052(7) 0.0016(6)
C66 0.0307(10) 0.0378(11) 0.0543(14) -0.0216(10) 0.0154(10) -0.0020(8)
C67 0.0665(16) 0.0275(10) 0.0476(14) -0.0018(9) 0.0045(12) 0.0164(10)
C68 0.0293(10) 0.0374(11) 0.0548(14) -0.0279(10) -0.0019(9) 0.0012(8)
C69 0.0233(8) 0.0210(8) 0.0166(7) 0.0021(6) 0.0050(6) -0.0059(6)
C70 0.0461(12) 0.0327(10) 0.0228(9) 0.0106(8) -0.0016(8) -0.0109(9)
C71 0.0422(11) 0.0243(9) 0.0292(10) -0.0001(7) 0.0102(8) -0.0143(8)
C72 0.0238(9) 0.0358(10) 0.0368(11) 0.0043(8) 0.0111(8) -0.0070(8)
C73 0.0211(8) 0.0197(7) 0.0170(7) -0.0053(6) -0.0003(6) -0.0027(6)
C74 0.0351(10) 0.0236(8) 0.0201(8) -0.0083(7) 0.0032(7) -0.0030(7)
C75 0.0330(9) 0.0164(7) 0.0232(8) -0.0029(6) 0.0013(7) -0.0039(7)
C76 0.0257(9) 0.0283(9) 0.0324(10) -0.0098(7) -0.0057(7) -0.0047(7)
C77 0.0217(8) 0.0372(10) 0.0144(7) 0.0023(7) -0.0024(6) 0.0089(7)
C78 0.0616(15) 0.0389(12) 0.0272(10) 0.0091(9) -0.0007(10) 0.0225(10)
C79 0.0247(9) 0.0768(16) 0.0219(9) 0.0041(10) -0.0068(8) 0.0077(10)
C80 0.0280(9) 0.0549(13) 0.0155(8) 0.0049(8) 0.0000(7) 0.0084(9)
C81 0.0158(7) 0.0240(8) 0.0298(9) 0.0054(7) 0.0024(7) -0.0032(6)
C82 0.0198(9) 0.0553(14) 0.0517(13) 0.0168(11) -0.0044(9) -0.0130(9)
C83 0.0268(9) 0.0261(9) 0.0349(10) 0.0044(7) 0.0125(8) -0.0021(7)
C84 0.0296(9) 0.0223(9) 0.0404(11) 0.0011(8) 0.0070(8) -0.0048(7)

loop_
_atom_type_symbol
_atom_type_description
_atom_type_scat_dispersion_real
_atom_type_scat_dispersion_imag
_atom_type_scat_source
C C 0.0033 0.0016 'International Tables Vol C Tables 4.2.6.8 and 6.1.1.4'
H H 0.0000 0.0000 'International Tables Vol C Tables 4.2.6.8 and 6.1.1.4'
Si Si 0.0817 0.0704 'International Tables Vol C Tables 4.2.6.8 and 6.1.1.4'
P P 0.1023 0.0942 'International Tables Vol C Tables 4.2.6.8 and 6.1.1.4'
Fe Fe 0.3463 0.8444 'International Tables Vol C Tables 4.2.6.8 and 6.1.1.4'
Br Br -0.2901 2.4595 'International Tables Vol C Tables 4.2.6.8 and 6.1.1.4'

loop_
_geom_angle_atom_site_label_1
_geom_angle_atom_site_label_2
_geom_angle_atom_site_label_3
_geom_angle
C2 Fe1 C1 37.26(6)
C2 Fe1 P2 128.01(4)
C1 Fe1 P2 91.47(4)
C2 Fe1 Br1 112.49(4)
C1 Fe1 Br1 144.45(4)
P2 Fe1 Br1 109.913(13)
C2 Fe1 P1 106.60(4)
C1 Fe1 P1 95.59(4)
P2 Fe1 P1 80.078(15)
Br1 Fe1 P1 115.377(13)
C29 P1 C35 101.43(7)
C29 P1 C23 105.39(7)
C35 P1 C23 105.02(7)
C29 P1 Fe1 118.25(5)
C35 P1 Fe1 120.75(5)
C23 P1 Fe1 104.47(5)
C41 P2 C47 100.78(7)
C41 P2 C28 103.02(6)
C47 P2 C28 107.81(7)
C41 P2 Fe1 113.80(5)
C47 P2 Fe1 122.72(5)
C28 P2 Fe1 106.95(5)
C2 Si1 C5 107.12(7)
C2 Si1 C8 109.64(7)
C5 Si1 C8 111.92(8)
C2 Si1 C11 105.25(7)
C5 Si1 C11 111.37(8)
C8 Si1 C11 111.23(7)
C4 Si2 C17 105.88(8)
C4 Si2 C14 107.74(7)
C17 Si2 C14 112.37(8)
C4 Si2 C20 106.95(8)
C17 Si2 C20 109.68(8)
C14 Si2 C20 113.75(8)
C2 C1 C3 148.32(15)
C2 C1 Fe1 70.28(9)
C3 C1 Fe1 141.40(11)
C1 C2 Si1 147.29(12)
C1 C2 Fe1 72.46(9)
Si1 C2 Fe1 138.15(8)
C4 C3 C1 179.7(2)
C3 C4 Si2 174.24(15)
C7 C5 C6 111.10(16)
C7 C5 Si1 112.71(12)
C6 C5 Si1 114.56(12)
C7 C5 H5 105.9
C6 C5 H5 105.9
Si1 C5 H5 105.9
C5 C6 H6A 109.5
C5 C6 H6B 109.5
H6A C6 H6B 109.5
C5 C6 H6C 109.5
H6A C6 H6C 109.5
H6B C6 H6C 109.5
C5 C7 H7A 109.5
C5 C7 H7B 109.5
H7A C7 H7B 109.5
C5 C7 H7C 109.5
H7A C7 H7C 109.5
H7B C7 H7C 109.5
C9 C8 C10 109.82(14)
C9 C8 Si1 115.11(12)
C10 C8 Si1 111.75(11)
C9 C8 H8 106.5
C10 C8 H8 106.5
Si1 C8 H8 106.5
C8 C9 H9A 109.5
C8 C9 H9B 109.5
H9A C9 H9B 109.5
C8 C9 H9C 109.5
H9A C9 H9C 109.5
H9B C9 H9C 109.5
C8 C10 H10A 109.5
C8 C10 H10B 109.5
H10A C10 H10B 109.5
C8 C10 H10C 109.5
H10A C10 H10C 109.5
H10B C10 H10C 109.5
C13 C11 C12 109.59(16)
C13 C11 Si1 112.03(12)
C12 C11 Si1 112.08(12)
C13 C11 H11 107.6
C12 C11 H11 107.6
Si1 C11 H11 107.6
C11 C12 H12A 109.5
C11 C12 H12B 109.5
H12A C12 H12B 109.5
C11 C12 H12C 109.5
H12A C12 H12C 109.5
H12B C12 H12C 109.5
C11 C13 H13A 109.5
C11 C13 H13B 109.5
H13A C13 H13B 109.5
C11 C13 H13C 109.5
H13A C13 H13C 109.5
H13B C13 H13C 109.5
C16 C14 C15 110.04(14)
C16 C14 Si2 112.45(11)
C15 C14 Si2 113.69(12)
C16 C14 H14 106.7
C15 C14 H14 106.7
Si2 C14 H14 106.7
C14 C15 H15A 109.5
C14 C15 H15B 109.5
H15A C15 H15B 109.5
C14 C15 H15C 109.5
H15A C15 H15C 109.5
H15B C15 H15C 109.5
C14 C16 H16A 109.5
C14 C16 H16B 109.5
H16A C16 H16B 109.5
C14 C16 H16C 109.5
H16A C16 H16C 109.5
H16B C16 H16C 109.5
C18 C17 C19 110.82(16)
C18 C17 Si2 113.22(13)
C19 C17 Si2 113.67(12)
C18 C17 H17 106.2
C19 C17 H17 106.2
Si2 C17 H17 106.2
C17 C18 H18A 109.5
C17 C18 H18B 109.5
H18A C18 H18B 109.5
C17 C18 H18C 109.5
H18A C18 H18C 109.5
H18B C18 H18C 109.5
C17 C19 H19A 109.5
C17 C19 H19B 109.5
H19A C19 H19B 109.5
C17 C19 H19C 109.5
H19A C19 H19C 109.5
H19B C19 H19C 109.5
C22 C20 C21 109.86(16)
C22 C20 Si2 113.58(13)
C21 C20 Si2 110.18(13)
C22 C20 H20 107.7
C21 C20 H20 107.7
Si2 C20 H20 107.7
C20 C21 H21A 109.5
C20 C21 H21B 109.5
H21A C21 H21B 109.5
C20 C21 H21C 109.5
H21A C21 H21C 109.5
H21B C21 H21C 109.5
C20 C22 H22A 109.5
C20 C22 H22B 109.5
H22A C22 H22B 109.5
C20 C22 H22C 109.5
H22A C22 H22C 109.5
H22B C22 H22C 109.5
C24 C23 C28 119.06(14)
C24 C23 P1 123.87(12)
C28 C23 P1 117.07(11)
C25 C24 C23 120.90(15)
C25 C24 H24 119.6
C23 C24 H24 119.6
C24 C25 C26 119.85(15)
C24 C25 H25 120.1
C26 C25 H25 120.1
C27 C26 C25 120.18(15)
C27 C26 H26 119.9
C25 C26 H26 119.9
C26 C27 C28 120.53(15)
C26 C27 H27 119.7
C28 C27 H27 119.7
C27 C28 C23 119.49(13)
C27 C28 P2 124.23(12)
C23 C28 P2 116.28(11)
C30 C29 C34 119.62(14)
C30 C29 P1 122.10(11)
C34 C29 P1 117.97(11)
C29 C30 C31 120.74(13)
C29 C30 H30 119.6
C31 C30 H30 119.6
C32 C31 C30 117.86(14)
C32 C31 C53 122.58(14)
C30 C31 C53 119.55(13)
C31 C32 C33 122.49(14)
C31 C32 H32 118.8
C33 C32 H32 118.8
C34 C33 C32 118.09(14)
C34 C33 C57 121.57(14)
C32 C33 C57 120.33(14)
C33 C34 C29 121.16(14)
C33 C34 H34 119.4
C29 C34 H34 119.4
C40 C35 C36 119.84(13)
C40 C35 P1 118.82(11)
C36 C35 P1 120.90(11)
C37 C36 C35 121.05(14)
C37 C36 H36 119.5
C35 C36 H36 119.5
C36 C37 C38 117.70(14)
C36 C37 C61 118.68(14)
C38 C37 C61 123.56(14)
C36 C37 C61' 129.6(6)
C38 C37 C61' 112.5(6)
C39 C38 C37 122.76(14)
C39 C38 H38 118.6
C37 C38 H38 118.6
C38 C39 C40 117.87(14)
C38 C39 C65 122.62(13)
C40 C39 C65 119.48(13)
C35 C40 C39 120.77(14)
C35 C40 H40 119.6
C39 C40 H40 119.6
C46 C41 C42 119.96(13)
C46 C41 P2 117.03(11)
C42 C41 P2 123.00(11)
C41 C42 C43 120.62(14)
C41 C42 H42 119.7
C43 C42 H42 119.7
C42 C43 C44 117.87(13)
C42 C43 C69 121.97(14)
C44 C43 C69 120.16(13)
C45 C44 C43 123.01(14)
C45 C44 H44 118.5
C43 C44 H44 118.5
C44 C45 C46 117.45(13)
C44 C45 C73 123.06(13)
C46 C45 C73 119.44(13)
C41 C46 C45 121.08(13)
C41 C46 H46 119.5
C45 C46 H46 119.5
C52 C47 C48 119.70(14)
C52 C47 P2 118.76(11)
C48 C47 P2 121.20(11)
C49 C48 C47 121.06(14)
C49 C48 H48 119.5
C47 C48 H48 119.5
C48 C49 C50 117.52(14)
C48 C49 C77 120.07(14)
C50 C49 C77 122.41(14)
C51 C50 C49 122.88(14)
C51 C50 H50 118.6
C49 C50 H50 118.6
C50 C51 C52 117.58(14)
C50 C51 C81 122.79(14)
C52 C51 C81 119.61(14)
C47 C52 C51 121.25(14)
C47 C52 H52 119.4
C51 C52 H52 119.4
C54 C53 C31 112.71(13)
C54 C53 C55 108.58(14)
C31 C53 C55 109.34(13)
C54 C53 C56 107.83(13)
C31 C53 C56 109.40(13)
C55 C53 C56 108.90(14)
C53 C54 H54A 109.5
C53 C54 H54B 109.5
H54A C54 H54B 109.5
C53 C54 H54C 109.5
H54A C54 H54C 109.5
H54B C54 H54C 109.5
C53 C55 H55A 109.5
C53 C55 H55B 109.5
H55A C55 H55B 109.5
C53 C55 H55C 109.5
H55A C55 H55C 109.5
H55B C55 H55C 109.5
C53 C56 H56A 109.5
C53 C56 H56B 109.5
H56A C56 H56B 109.5
C53 C56 H56C 109.5
H56A C56 H56C 109.5
H56B C56 H56C 109.5
C59 C57 C60 108.16(15)
C59 C57 C33 109.81(14)
C60 C57 C33 112.26(14)
C59 C57 C58 109.58(16)
C60 C57 C58 108.20(15)
C33 C57 C58 108.79(14)
C57 C58 H58A 109.5
C57 C58 H58B 109.5
H58A C58 H58B 109.5
C57 C58 H58C 109.5
H58A C58 H58C 109.5
H58B C58 H58C 109.5
C57 C59 H59A 109.5
C57 C59 H59B 109.5
H59A C59 H59B 109.5
C57 C59 H59C 109.5
H59A C59 H59C 109.5
H59B C59 H59C 109.5
C57 C60 H60A 109.5
C57 C60 H60B 109.5
H60A C60 H60B 109.5
C57 C60 H60C 109.5
H60A C60 H60C 109.5
H60B C60 H60C 109.5
C37 C61 C63 108.74(15)
C37 C61 C64 112.13(15)
C63 C61 C64 107.53(17)
C37 C61 C62 110.57(15)
C63 C61 C62 109.32(17)
C64 C61 C62 108.48(17)
C61 C62 H62A 109.5
C61 C62 H62B 109.5
H62A C62 H62B 109.5
C61 C62 H62C 109.5
H62A C62 H62C 109.5
H62B C62 H62C 109.5
C61 C63 H63A 109.5
C61 C63 H63B 109.5
H63A C63 H63B 109.5
C61 C63 H63C 109.5
H63A C63 H63C 109.5
H63B C63 H63C 109.5
C61 C64 H64A 109.5
C61 C64 H64B 109.5
H64A C64 H64B 109.5
C61 C64 H64C 109.5
H64A C64 H64C 109.5
H64B C64 H64C 109.5
C63' C61' C62' 109.0(14)
C63' C61' C64' 109.7(13)
C62' C61' C64' 108.0(14)
C63' C61' C37 109.1(10)
C62' C61' C37 114.7(10)
C64' C61' C37 106.3(10)
C61' C62' H62D 109.5
C61' C62' H62E 109.5
H62D C62' H62E 109.5
C61' C62' H62F 109.5
H62D C62' H62F 109.5
H62E C62' H62F 109.5
C61' C63' H63D 109.5
C61' C63' H63E 109.5
H63D C63' H63E 109.5
C61' C63' H63F 109.5
H63D C63' H63F 109.5
H63E C63' H63F 109.5
C61' C64' H64D 109.5
C61' C64' H64E 109.5
H64D C64' H64E 109.5
C61' C64' H64F 109.5
H64D C64' H64F 109.5
H64E C64' H64F 109.5
C68 C65 C66 108.56(16)
C68 C65 C67 109.66(17)
C66 C65 C67 108.59(17)
C68 C65 C39 109.42(14)
C66 C65 C39 112.30(14)
C67 C65 C39 108.28(14)
C65 C66 H66A 109.5
C65 C66 H66B 109.5
H66A C66 H66B 109.5
C65 C66 H66C 109.5
H66A C66 H66C 109.5
H66B C66 H66C 109.5
C65 C67 H67A 109.5
C65 C67 H67B 109.5
H67A C67 H67B 109.5
C65 C67 H67C 109.5
H67A C67 H67C 109.5
H67B C67 H67C 109.5
C65 C68 H68A 109.5
C65 C68 H68B 109.5
H68A C68 H68B 109.5
C65 C68 H68C 109.5
H68A C68 H68C 109.5
H68B C68 H68C 109.5
C71 C69 C70 108.33(15)
C71 C69 C43 112.29(13)
C70 C69 C43 109.75(14)
C71 C69 C72 108.17(15)
C70 C69 C72 109.29(15)
C43 C69 C72 108.95(13)
C69 C70 H70A 109.5
C69 C70 H70B 109.5
H70A C70 H70B 109.5
C69 C70 H70C 109.5
H70A C70 H70C 109.5
H70B C70 H70C 109.5
C69 C71 H71A 109.5
C69 C71 H71B 109.5
H71A C71 H71B 109.5
C69 C71 H71C 109.5
H71A C71 H71C 109.5
H71B C71 H71C 109.5
C69 C72 H72A 109.5
C69 C72 H72B 109.5
H72A C72 H72B 109.5
C69 C72 H72C 109.5
H72A C72 H72C 109.5
H72B C72 H72C 109.5
C74 C73 C45 112.10(13)
C74 C73 C76 108.74(14)
C45 C73 C76 108.27(13)
C74 C73 C75 107.61(14)
C45 C73 C75 110.94(13)
C76 C73 C75 109.13(14)
C73 C74 H74A 109.5
C73 C74 H74B 109.5
H74A C74 H74B 109.5
C73 C74 H74C 109.5
H74A C74 H74C 109.5
H74B C74 H74C 109.5
C73 C75 H75A 109.5
C73 C75 H75B 109.5
H75A C75 H75B 109.5
C73 C75 H75C 109.5
H75A C75 H75C 109.5
H75B C75 H75C 109.5
C73 C76 H76A 109.5
C73 C76 H76B 109.5
H76A C76 H76B 109.5
C73 C76 H76C 109.5
H76A C76 H76C 109.5
H76B C76 H76C 109.5
C78 C77 C49 108.71(14)
C78 C77 C79 109.26(17)
C49 C77 C79 111.84(15)
C78 C77 C80 109.46(16)
C49 C77 C80 110.16(13)
C79 C77 C80 107.38(15)
C77 C78 H78A 109.5
C77 C78 H78B 109.5
H78A C78 H78B 109.5
C77 C78 H78C 109.5
H78A C78 H78C 109.5
H78B C78 H78C 109.5
C77 C79 H79A 109.5
C77 C79 H79B 109.5
H79A C79 H79B 109.5
C77 C79 H79C 109.5
H79A C79 H79C 109.5
H79B C79 H79C 109.5
C77 C80 H80A 109.5
C77 C80 H80B 109.5
H80A C80 H80B 109.5
C77 C80 H80C 109.5
H80A C80 H80C 109.5
H80B C80 H80C 109.5
C82 C81 C51 112.99(15)
C82 C81 C84 108.32(16)
C51 C81 C84 108.78(13)
C82 C81 C83 108.27(15)
C51 C81 C83 109.15(14)
C84 C81 C83 109.27(15)
C81 C82 H82A 109.5
C81 C82 H82B 109.5
H82A C82 H82B 109.5
C81 C82 H82C 109.5
H82A C82 H82C 109.5
H82B C82 H82C 109.5
C81 C83 H83A 109.5
C81 C83 H83B 109.5
H83A C83 H83B 109.5
C81 C83 H83C 109.5
H83A C83 H83C 109.5
H83B C83 H83C 109.5
C81 C84 H84A 109.5
C81 C84 H84B 109.5
H84A C84 H84B 109.5
C81 C84 H84C 109.5
H84A C84 H84C 109.5
H84B C84 H84C 109.5

loop_
_geom_bond_atom_site_label_1
_geom_bond_atom_site_label_2
_geom_bond_distance
Fe1 C2 1.9884(14)
Fe1 C1 2.0140(14)
Fe1 P2 2.3306(4)
Fe1 Br1 2.3611(3)
Fe1 P1 2.4194(4)
P1 C29 1.8302(15)
P1 C35 1.8350(14)
P1 C23 1.8361(15)
P2 C41 1.8265(15)
P2 C47 1.8310(15)
P2 C28 1.8324(15)
Si1 C2 1.8537(15)
Si1 C5 1.8772(16)
Si1 C8 1.8909(16)
Si1 C11 1.8910(16)
Si2 C4 1.8383(16)
Si2 C17 1.8864(19)
Si2 C14 1.8883(17)
Si2 C20 1.8936(18)
C1 C2 1.279(2)
C1 C3 1.397(2)
C3 C4 1.209(2)
C5 C7 1.531(3)
C5 C6 1.539(2)
C5 H5 1.0000
C6 H6A 0.9800
C6 H6B 0.9800
C6 H6C 0.9800
C7 H7A 0.9800
C7 H7B 0.9800
C7 H7C 0.9800
C8 C9 1.537(2)
C8 C10 1.537(2)
C8 H8 1.0000
C9 H9A 0.9800
C9 H9B 0.9800
C9 H9C 0.9800
C10 H10A 0.9800
C10 H10B 0.9800
C10 H10C 0.9800
C11 C13 1.531(2)
C11 C12 1.537(2)
C11 H11 1.0000
C12 H12A 0.9800
C12 H12B 0.9800
C12 H12C 0.9800
C13 H13A 0.9800
C13 H13B 0.9800
C13 H13C 0.9800
C14 C16 1.536(2)
C14 C15 1.538(2)
C14 H14 1.0000
C15 H15A 0.9800
C15 H15B 0.9800
C15 H15C 0.9800
C16 H16A 0.9800
C16 H16B 0.9800
C16 H16C 0.9800
C17 C18 1.524(3)
C17 C19 1.531(2)
C17 H17 1.0000
C18 H18A 0.9800
C18 H18B 0.9800
C18 H18C 0.9800
C19 H19A 0.9800
C19 H19B 0.9800
C19 H19C 0.9800
C20 C22 1.534(3)
C20 C21 1.535(3)
C20 H20 1.0000
C21 H21A 0.9800
C21 H21B 0.9800
C21 H21C 0.9800
C22 H22A 0.9800
C22 H22B 0.9800
C22 H22C 0.9800
C23 C24 1.400(2)
C23 C28 1.409(2)
C24 C25 1.387(2)
C24 H24 0.9500
C25 C26 1.389(2)
C25 H25 0.9500
C26 C27 1.388(2)
C26 H26 0.9500
C27 C28 1.398(2)
C27 H27 0.9500
C29 C30 1.390(2)
C29 C34 1.401(2)
C30 C31 1.408(2)
C30 H30 0.9500
C31 C32 1.394(2)
C31 C53 1.535(2)
C32 C33 1.401(2)
C32 H32 0.9500
C33 C34 1.386(2)
C33 C57 1.536(2)
C34 H34 0.9500
C35 C40 1.392(2)
C35 C36 1.396(2)
C36 C37 1.393(2)
C36 H36 0.9500
C37 C38 1.402(2)
C37 C61 1.535(2)
C37 C61' 1.540(9)
C38 C39 1.392(2)
C38 H38 0.9500
C39 C40 1.402(2)
C39 C65 1.537(2)
C40 H40 0.9500
C41 C46 1.394(2)
C41 C42 1.396(2)
C42 C43 1.397(2)
C42 H42 0.9500
C43 C44 1.399(2)
C43 C69 1.534(2)
C44 C45 1.396(2)
C44 H44 0.9500
C45 C46 1.399(2)
C45 C73 1.533(2)
C46 H46 0.9500
C47 C52 1.387(2)
C47 C48 1.401(2)
C48 C49 1.394(2)
C48 H48 0.9500
C49 C50 1.403(2)
C49 C77 1.533(2)
C50 C51 1.397(2)
C50 H50 0.9500
C51 C52 1.398(2)
C51 C81 1.535(2)
C52 H52 0.9500
C53 C54 1.531(2)
C53 C55 1.537(2)
C53 C56 1.541(2)
C54 H54A 0.9800
C54 H54B 0.9800
C54 H54C 0.9800
C55 H55A 0.9800
C55 H55B 0.9800
C55 H55C 0.9800
C56 H56A 0.9800
C56 H56B 0.9800
C56 H56C 0.9800
C57 C59 1.534(3)
C57 C60 1.535(2)
C57 C58 1.537(3)
C58 H58A 0.9800
C58 H58B 0.9800
C58 H58C 0.9800
C59 H59A 0.9800
C59 H59B 0.9800
C59 H59C 0.9800
C60 H60A 0.9800
C60 H60B 0.9800
C60 H60C 0.9800
C61 C63 1.536(3)
C61 C64 1.537(2)
C61 C62 1.537(3)
C62 H62A 0.9800
C62 H62B 0.9800
C62 H62C 0.9800
C63 H63A 0.9800
C63 H63B 0.9800
C63 H63C 0.9800
C64 H64A 0.9800
C64 H64B 0.9800
C64 H64C 0.9800
C61' C63' 1.538(8)
C61' C62' 1.539(8)
C61' C64' 1.539(8)
C62' H62D 0.9800
C62' H62E 0.9800
C62' H62F 0.9800
C63' H63D 0.9800
C63' H63E 0.9800
C63' H63F 0.9800
C64' H64D 0.9800
C64' H64E 0.9800
C64' H64F 0.9800
C65 C68 1.525(3)
C65 C66 1.533(2)
C65 C67 1.534(3)
C66 H66A 0.9800
C66 H66B 0.9800
C66 H66C 0.9800
C67 H67A 0.9800
C67 H67B 0.9800
C67 H67C 0.9800
C68 H68A 0.9800
C68 H68B 0.9800
C68 H68C 0.9800
C69 C71 1.533(2)
C69 C70 1.533(2)
C69 C72 1.540(2)
C70 H70A 0.9800
C70 H70B 0.9800
C70 H70C 0.9800
C71 H71A 0.9800
C71 H71B 0.9800
C71 H71C 0.9800
C72 H72A 0.9800
C72 H72B 0.9800
C72 H72C 0.9800
C73 C74 1.532(2)
C73 C76 1.540(2)
C73 C75 1.540(2)
C74 H74A 0.9800
C74 H74B 0.9800
C74 H74C 0.9800
C75 H75A 0.9800
C75 H75B 0.9800
C75 H75C 0.9800
C76 H76A 0.9800
C76 H76B 0.9800
C76 H76C 0.9800
C77 C78 1.530(3)
C77 C79 1.534(3)
C77 C80 1.536(2)
C78 H78A 0.9800
C78 H78B 0.9800
C78 H78C 0.9800
C79 H79A 0.9800
C79 H79B 0.9800
C79 H79C 0.9800
C80 H80A 0.9800
C80 H80B 0.9800
C80 H80C 0.9800
C81 C82 1.527(2)
C81 C84 1.540(2)
C81 C83 1.543(3)
C82 H82A 0.9800
C82 H82B 0.9800
C82 H82C 0.9800
C83 H83A 0.9800
C83 H83B 0.9800
C83 H83C 0.9800
C84 H84A 0.9800
C84 H84B 0.9800
C84 H84C 0.9800

loop_
_geom_torsion_atom_site_label_1
_geom_torsion_atom_site_label_2
_geom_torsion_atom_site_label_3
_geom_torsion_atom_site_label_4
_geom_torsion
C3 C1 C2 Si1 -17.7(4)
Fe1 C1 C2 Si1 162.5(2)
C3 C1 C2 Fe1 179.8(3)
C5 Si1 C2 C1 169.0(2)
C8 Si1 C2 C1 47.3(2)
C11 Si1 C2 C1 -72.4(2)
C5 Si1 C2 Fe1 -36.55(14)
C8 Si1 C2 Fe1 -158.20(11)
C11 Si1 C2 Fe1 82.08(13)
C2 Si1 C5 C7 -69.76(14)
C8 Si1 C5 C7 50.45(15)
C11 Si1 C5 C7 175.66(13)
C2 Si1 C5 C6 161.90(13)
C8 Si1 C5 C6 -77.89(15)
C11 Si1 C5 C6 47.31(15)
C2 Si1 C8 C9 -43.78(14)
C5 Si1 C8 C9 -162.50(11)
C11 Si1 C8 C9 72.21(13)
C2 Si1 C8 C10 -169.94(12)
C5 Si1 C8 C10 71.33(14)
C11 Si1 C8 C10 -53.95(14)
C2 Si1 C11 C13 -66.41(14)
C5 Si1 C11 C13 49.33(14)
C8 Si1 C11 C13 174.93(12)
C2 Si1 C11 C12 57.26(14)
C5 Si1 C11 C12 173.01(12)
C8 Si1 C11 C12 -61.40(14)
C4 Si2 C14 C16 162.07(12)
C17 Si2 C14 C16 -81.68(14)
C20 Si2 C14 C16 43.70(15)
C4 Si2 C14 C15 36.18(14)
C17 Si2 C14 C15 152.42(12)
C20 Si2 C14 C15 -82.20(14)
C4 Si2 C17 C18 58.55(14)
C14 Si2 C17 C18 -58.81(14)
C20 Si2 C17 C18 173.61(12)
C4 Si2 C17 C19 -173.83(14)
C14 Si2 C17 C19 68.81(16)
C20 Si2 C17 C19 -58.77(16)
C4 Si2 C20 C22 -66.81(15)
C17 Si2 C20 C22 178.82(13)
C14 Si2 C20 C22 52.02(15)
C4 Si2 C20 C21 56.93(15)
C17 Si2 C20 C21 -57.45(15)
C14 Si2 C20 C21 175.76(13)
C29 P1 C23 C24 -28.67(14)
C35 P1 C23 C24 78.00(14)
Fe1 P1 C23 C24 -153.98(12)
C29 P1 C23 C28 151.34(11)
C35 P1 C23 C28 -101.99(12)
Fe1 P1 C23 C28 26.03(12)
C28 C23 C24 C25 0.1(2)
P1 C23 C24 C25 -179.87(12)
C23 C24 C25 C26 -0.4(2)
C24 C25 C26 C27 0.4(2)
C25 C26 C27 C28 -0.3(2)
C26 C27 C28 C23 0.0(2)
C26 C27 C28 P2 179.41(12)
C24 C23 C28 C27 0.1(2)
P1 C23 C28 C27 -179.95(11)
C24 C23 C28 P2 -179.39(11)
P1 C23 C28 P2 0.60(15)
C41 P2 C28 C27 -87.60(13)
C47 P2 C28 C27 18.41(14)
Fe1 P2 C28 C27 152.16(12)
C41 P2 C28 C23 91.82(12)
C47 P2 C28 C23 -162.16(11)
Fe1 P2 C28 C23 -28.42(12)
C35 P1 C29 C30 -154.69(12)
C23 P1 C29 C30 -45.42(14)
Fe1 P1 C29 C30 70.82(13)
C35 P1 C29 C34 31.76(13)
C23 P1 C29 C34 141.03(12)
Fe1 P1 C29 C34 -102.73(11)
C34 C29 C30 C31 -2.3(2)
P1 C29 C30 C31 -175.78(11)
C29 C30 C31 C32 1.1(2)
C29 C30 C31 C53 -177.64(13)
C30 C31 C32 C33 0.6(2)
C53 C31 C32 C33 179.29(14)
C31 C32 C33 C34 -1.0(2)
C31 C32 C33 C57 -179.61(14)
C32 C33 C34 C29 -0.3(2)
C57 C33 C34 C29 178.32(14)
C30 C29 C34 C33 1.9(2)
P1 C29 C34 C33 175.63(12)
C29 P1 C35 C40 -116.45(13)
C23 P1 C35 C40 134.00(12)
Fe1 P1 C35 C40 16.57(14)
C29 P1 C35 C36 55.84(14)
C23 P1 C35 C36 -53.71(14)
Fe1 P1 C35 C36 -171.15(10)
C40 C35 C36 C37 1.5(2)
P1 C35 C36 C37 -170.67(12)
C35 C36 C37 C38 -1.1(2)
C35 C36 C37 C61 176.20(15)
C35 C36 C37 C61' 173.9(7)
C36 C37 C38 C39 0.0(2)
C61 C37 C38 C39 -177.23(16)
C61' C37 C38 C39 -175.9(6)
C37 C38 C39 C40 0.8(2)
C37 C38 C39 C65 178.92(15)
C36 C35 C40 C39 -0.8(2)
P1 C35 C40 C39 171.59(12)
C38 C39 C40 C35 -0.4(2)
C65 C39 C40 C35 -178.56(15)
C47 P2 C41 C46 66.06(13)
C28 P2 C41 C46 177.38(12)
Fe1 P2 C41 C46 -67.21(12)
C47 P2 C41 C42 -114.17(13)
C28 P2 C41 C42 -2.85(14)
Fe1 P2 C41 C42 112.56(12)
C46 C41 C42 C43 -0.6(2)
P2 C41 C42 C43 179.66(12)
C41 C42 C43 C44 0.1(2)
C41 C42 C43 C69 179.70(14)
C42 C43 C44 C45 0.3(2)
C69 C43 C44 C45 -179.32(14)
C43 C44 C45 C46 -0.2(2)
C43 C44 C45 C73 -177.85(15)
C42 C41 C46 C45 0.7(2)
P2 C41 C46 C45 -179.53(12)
C44 C45 C46 C41 -0.3(2)
C73 C45 C46 C41 177.44(14)
C41 P2 C47 C52 -134.76(12)
C28 P2 C47 C52 117.66(12)
Fe1 P2 C47 C52 -7.12(14)
C41 P2 C47 C48 38.49(13)
C28 P2 C47 C48 -69.09(13)
Fe1 P2 C47 C48 166.13(10)
C52 C47 C48 C49 -1.2(2)
P2 C47 C48 C49 -174.38(12)
C47 C48 C49 C50 1.1(2)
C47 C48 C49 C77 -178.29(14)
C48 C49 C50 C51 -0.1(2)
C77 C49 C50 C51 179.35(15)
C49 C50 C51 C52 -0.9(2)
C49 C50 C51 C81 177.69(15)
C48 C47 C52 C51 0.1(2)
P2 C47 C52 C51 173.48(12)
C50 C51 C52 C47 0.9(2)
C81 C51 C52 C47 -177.77(14)
C32 C31 C53 C54 4.2(2)
C30 C31 C53 C54 -177.08(14)
C32 C31 C53 C55 125.11(16)
C30 C31 C53 C55 -56.22(19)
C32 C31 C53 C56 -115.71(16)
C30 C31 C53 C56 62.96(18)
C34 C33 C57 C59 124.74(17)
C32 C33 C57 C59 -56.7(2)
C34 C33 C57 C60 4.4(2)
C32 C33 C57 C60 -177.06(15)
C34 C33 C57 C58 -115.33(17)
C32 C33 C57 C58 63.22(19)
C36 C37 C61 C63 -62.8(2)
C38 C37 C61 C63 114.36(18)
C36 C37 C61 C64 178.44(16)
C38 C37 C61 C64 -4.4(3)
C36 C37 C61 C62 57.2(2)
C38 C37 C61 C62 -125.61(18)
C36 C37 C61' C63' 120.6(10)
C38 C37 C61' C63' -64.2(12)
C36 C37 C61' C62' -116.8(12)
C38 C37 C61' C62' 58.4(13)
C36 C37 C61' C64' 2.4(15)
C38 C37 C61' C64' 177.6(10)
C38 C39 C65 C68 126.79(18)
C40 C39 C65 C68 -55.1(2)
C38 C39 C65 C66 6.2(2)
C40 C39 C65 C66 -175.73(16)
C38 C39 C65 C67 -113.72(19)
C40 C39 C65 C67 64.4(2)
C42 C43 C69 C71 3.1(2)
C44 C43 C69 C71 -177.27(15)
C42 C43 C69 C70 123.69(17)
C44 C43 C69 C70 -56.7(2)
C42 C43 C69 C72 -116.68(17)
C44 C43 C69 C72 62.92(19)
C44 C45 C73 C74 -11.3(2)
C46 C45 C73 C74 171.06(15)
C44 C45 C73 C76 108.63(17)
C46 C45 C73 C76 -69.00(18)
C44 C45 C73 C75 -131.64(16)
C46 C45 C73 C75 50.73(19)
C48 C49 C77 C78 74.89(19)
C50 C49 C77 C78 -104.51(19)
C48 C49 C77 C79 -164.39(15)
C50 C49 C77 C79 16.2(2)
C48 C49 C77 C80 -45.1(2)
C50 C49 C77 C80 135.55(17)
C50 C51 C81 C82 -1.2(2)
C52 C51 C81 C82 177.39(16)
C50 C51 C81 C84 -121.54(17)
C52 C51 C81 C84 57.1(2)
C50 C51 C81 C83 119.31(17)
C52 C51 C81 C83 -62.08(19)
